data_4121838
loop_
_publ_author_name
'Winston, Matthew S.'
'Wolf, William J.'
'Toste, F. Dean'

_publ_section_title
;
 Photoinitiated Oxidative Addition of CF3I to Gold(I) and Facile Aryl-CF3
 Reductive Elimination.
;
_journal_issue 21
_journal_name_full 'Journal of the American Chemical Society'
_journal_page_first 7777
_journal_page_last 7782
_journal_paper_doi 10.1021/ja503974x
_journal_volume 136
_journal_year 2014
_chemical_formula_sum 'C26 H22 Au F3 I P'
_chemical_formula_weight 746.27
_chemical_name_systematic
; 
 ? 
;
_space_group_crystal_system monoclinic
_space_group_IT_number 14
_space_group_name_Hall '-P 2yn'
_space_group_name_H-M_alt 'P 1 21/n 1'
_symmetry_space_group_name_Hall '-P 2yn'
_symmetry_space_group_name_H-M 'P 1 21/n 1'
_atom_sites_solution_hydrogens geom
_atom_sites_solution_primary iterative
_atom_sites_solution_secondary difmap
_audit_creation_method SHELXL-2014
_cell_angle_alpha 90
_cell_angle_beta 92.676(7)
_cell_angle_gamma 90
_cell_formula_units_Z 4
_cell_length_a 11.3296(18)
_cell_length_b 16.648(3)
_cell_length_c 14.015(2)
_cell_measurement_reflns_used 9987
_cell_measurement_temperature 100(2)
_cell_measurement_theta_max 25.42
_cell_measurement_theta_min 2.18
_cell_volume 2640.6(7)
_computing_cell_refinement 'Bruker SAINT'
_computing_data_collection 'Bruker APEX2'
_computing_data_reduction 'Bruker SAINT'
_computing_molecular_graphics ORTEP-32
_computing_publication_material WinGX
_computing_structure_refinement 'SHELXL-2014 (Sheldrick, 2014)'
_computing_structure_solution 'SHELXS-97 (Sheldrick 2008)'
_diffrn_ambient_temperature 100(2)
_diffrn_detector_area_resol_mean 8.366
_diffrn_measured_fraction_theta_full 1.000
_diffrn_measured_fraction_theta_max 0.993
_diffrn_measurement_device_type 'Bruker APEX-II CCD'
_diffrn_measurement_method 'phi and omega scans'
_diffrn_radiation_type MoK\a
_diffrn_radiation_wavelength 0.71073
_diffrn_reflns_av_R_equivalents 0.0622
_diffrn_reflns_av_unetI/netI 0.0284
_diffrn_reflns_Laue_measured_fraction_full 1.000
_diffrn_reflns_Laue_measured_fraction_max 0.993
_diffrn_reflns_limit_h_max 13
_diffrn_reflns_limit_h_min -13
_diffrn_reflns_limit_k_max 20
_diffrn_reflns_limit_k_min -20
_diffrn_reflns_limit_l_max 16
_diffrn_reflns_limit_l_min -16
_diffrn_reflns_number 47100
_diffrn_reflns_point_group_measured_fraction_full 1.000
_diffrn_reflns_point_group_measured_fraction_max 0.993
_diffrn_reflns_theta_full 25.000
_diffrn_reflns_theta_max 25.452
_diffrn_reflns_theta_min 1.901
_diffrn_source 'microfocus sealed tube'
_exptl_absorpt_coefficient_mu 6.833
_exptl_absorpt_correction_T_max 0.092
_exptl_absorpt_correction_T_min 0.057
_exptl_absorpt_correction_type multi-scan
_exptl_absorpt_process_details SADABS
_exptl_crystal_colour colourless
_exptl_crystal_density_diffrn 1.877
_exptl_crystal_density_method 'not measured'
_exptl_crystal_description block
_exptl_crystal_F_000 1408
_exptl_crystal_size_max 0.100
_exptl_crystal_size_mid 0.100
_exptl_crystal_size_min 0.050
_refine_diff_density_max 1.003
_refine_diff_density_min -0.711
_refine_diff_density_rms 0.093
_refine_ls_extinction_method none
_refine_ls_goodness_of_fit_ref 1.063
_refine_ls_hydrogen_treatment constr
_refine_ls_matrix_type full
_refine_ls_number_parameters 290
_refine_ls_number_reflns 4857
_refine_ls_number_restraints 0
_refine_ls_restrained_S_all 1.063
_refine_ls_R_factor_all 0.0210
_refine_ls_R_factor_gt 0.0189
_refine_ls_shift/su_max 0.014
_refine_ls_shift/su_mean 0.000
_refine_ls_structure_factor_coef Fsqd
_refine_ls_weighting_details 'w=1/[\s^2^(Fo^2^)+(0.0119P)^2^+3.2996P] where P=(Fo^2^+2Fc^2^)/3'
_refine_ls_weighting_scheme calc
_refine_ls_wR_factor_gt 0.0454
_refine_ls_wR_factor_ref 0.0465
_reflns_Friedel_coverage 0.000
_reflns_number_gt 4531
_reflns_number_total 4857
_reflns_threshold_expression 'I > 2\s(I)'
_cod_data_source_file ja503974x_si_003.cif
_cod_data_source_block shelx
_cod_depositor_comments 'Adding full bibliography for 4121835--4121841.cif.'
_cod_original_cell_volume 2640.4(7)
_cod_database_code 4121838
_shelx_space_group_comment
; 
The symmetry employed for this shelxl refinement is uniquely defined 
by the following loop, which should always be used as a source of 
symmetry information in preference to the above space-group names. 
They are only intended as comments. 
;
_shelx_estimated_absorpt_t_min 0.548
_shelx_estimated_absorpt_t_max 0.726
_shelxl_version_number 2014-1

loop_
_space_group_symop_operation_xyz
'x, y, z'
'-x+1/2, y+1/2, -z+1/2'
'-x, -y, -z'
'x-1/2, -y-1/2, z-1/2'

loop_
_atom_site_label
_atom_site_type_symbol
_atom_site_fract_x
_atom_site_fract_y
_atom_site_fract_z
_atom_site_U_iso_or_equiv
_atom_site_adp_type
_atom_site_occupancy
_atom_site_site_symmetry_order
_atom_site_calc_flag
_atom_site_refinement_flags_posn
_atom_site_refinement_flags_adp
C1 C 0.7410(3) 0.5820(2) 0.5337(2) 0.0324(8) Uani 1 1 d . .
C2 C 0.9547(3) 0.64951(19) 0.4818(2) 0.0230(7) Uani 1 1 d . .
C3 C 0.9129(3) 0.7164(2) 0.4333(2) 0.0312(8) Uani 1 1 d . .
H3 H 0.8579 0.7510 0.4618 0.037 Uiso 1 1 calc R U
C4 C 0.9510(3) 0.7333(2) 0.3427(3) 0.0372(9) Uani 1 1 d . .
H4 H 0.9221 0.7798 0.3100 0.045 Uiso 1 1 calc R U
C5 C 1.0300(3) 0.6837(2) 0.2994(2) 0.0359(8) Uani 1 1 d . .
C6 C 1.0719(3) 0.6166(2) 0.3490(3) 0.0337(8) Uani 1 1 d . .
H6 H 1.1262 0.5818 0.3201 0.040 Uiso 1 1 calc R U
C7 C 1.0361(3) 0.5995(2) 0.4396(2) 0.0275(7) Uani 1 1 d . .
H7 H 1.0668 0.5538 0.4730 0.033 Uiso 1 1 calc R U
C8 C 1.0709(4) 0.7019(3) 0.2006(3) 0.0535(11) Uani 1 1 d . .
H8A H 1.1166 0.7519 0.2022 0.080 Uiso 1 1 calc R U
H8B H 1.0021 0.7077 0.1561 0.080 Uiso 1 1 calc R U
H8C H 1.1207 0.6578 0.1793 0.080 Uiso 1 1 calc R U
C9 C 1.1940(3) 0.68110(19) 0.6198(2) 0.0228(7) Uani 1 1 d . .
C10 C 1.1987(3) 0.7377(2) 0.5465(2) 0.0332(8) Uani 1 1 d . .
H10 H 1.1359 0.7750 0.5359 0.040 Uiso 1 1 calc R U
C11 C 1.2944(3) 0.7394(2) 0.4896(3) 0.0398(9) Uani 1 1 d . .
H11 H 1.2979 0.7783 0.4403 0.048 Uiso 1 1 calc R U
C12 C 1.3854(3) 0.6849(2) 0.5038(3) 0.0399(9) Uani 1 1 d . .
H12 H 1.4504 0.6857 0.4633 0.048 Uiso 1 1 calc R U
C13 C 1.3822(3) 0.6299(2) 0.5759(3) 0.0390(9) Uani 1 1 d . .
H13 H 1.4454 0.5930 0.5861 0.047 Uiso 1 1 calc R U
C14 C 1.2869(3) 0.62778(19) 0.6342(2) 0.0271(7) Uani 1 1 d . .
H14 H 1.2852 0.5895 0.6843 0.033 Uiso 1 1 calc R U
C15 C 1.0356(3) 0.7801(2) 0.7210(2) 0.0285(7) Uani 1 1 d . .
C16 C 0.9206(3) 0.8094(2) 0.7224(3) 0.0378(9) Uani 1 1 d . .
H16 H 0.8557 0.7746 0.7082 0.045 Uiso 1 1 calc R U
C17 C 0.9004(4) 0.8892(2) 0.7445(3) 0.0492(11) Uani 1 1 d . .
H17 H 0.8217 0.9086 0.7460 0.059 Uiso 1 1 calc R U
C18 C 0.9938(4) 0.9404(2) 0.7642(3) 0.0500(11) Uani 1 1 d . .
H18 H 0.9796 0.9953 0.7780 0.060 Uiso 1 1 calc R U
C19 C 1.1069(4) 0.9120(2) 0.7639(3) 0.0491(11) Uani 1 1 d . .
H19 H 1.1711 0.9473 0.7783 0.059 Uiso 1 1 calc R U
C20 C 1.1291(3) 0.8321(2) 0.7427(3) 0.0414(9) Uani 1 1 d . .
H20 H 1.2081 0.8129 0.7430 0.050 Uiso 1 1 calc R U
C21 C 1.1045(3) 0.6204(2) 0.7960(2) 0.0292(8) Uani 1 1 d . .
C22 C 1.1054(3) 0.5372(2) 0.7908(3) 0.0375(9) Uani 1 1 d . .
H22 H 1.0879 0.5114 0.7313 0.045 Uiso 1 1 calc R U
C23 C 1.1317(4) 0.4913(3) 0.8721(3) 0.0580(13) Uani 1 1 d . .
H23 H 1.1320 0.4343 0.8688 0.070 Uiso 1 1 calc R U
C24 C 1.1575(5) 0.5304(4) 0.9581(3) 0.0777(18) Uani 1 1 d . .
H24 H 1.1748 0.4998 1.0143 0.093 Uiso 1 1 calc R U
C25 C 1.1583(5) 0.6118(4) 0.9627(3) 0.0698(16) Uani 1 1 d . .
H25 H 1.1775 0.6372 1.0221 0.084 Uiso 1 1 calc R U
C26 C 1.1316(3) 0.6595(3) 0.8822(2) 0.0446(10) Uani 1 1 d . .
H26 H 1.1319 0.7164 0.8862 0.054 Uiso 1 1 calc R U
F1 F 0.76410(19) 0.54463(14) 0.45109(15) 0.0438(5) Uani 1 1 d . .
F2 F 0.66967(19) 0.64400(14) 0.50906(18) 0.0508(6) Uani 1 1 d . .
F3 F 0.6721(2) 0.52888(15) 0.57786(16) 0.0524(6) Uani 1 1 d . .
P1 P 1.06300(7) 0.67668(5) 0.68932(6) 0.02222(17) Uani 1 1 d . .
I1 I 0.79041(2) 0.59456(2) 0.77685(2) 0.03213(7) Uani 1 1 d . .
Au1 Au 0.89055(2) 0.62222(2) 0.61157(2) 0.02055(5) Uani 1 1 d . .

loop_
_atom_site_aniso_label
_atom_site_aniso_U_11
_atom_site_aniso_U_22
_atom_site_aniso_U_33
_atom_site_aniso_U_23
_atom_site_aniso_U_13
_atom_site_aniso_U_12
C1 0.0279(19) 0.036(2) 0.0334(19) -0.0020(15) 0.0004(15) -0.0043(15)
C2 0.0217(16) 0.0228(17) 0.0245(16) -0.0027(13) 0.0010(13) -0.0020(13)
C3 0.0269(18) 0.034(2) 0.0322(18) 0.0015(15) 0.0004(14) 0.0088(15)
C4 0.033(2) 0.044(2) 0.0340(19) 0.0138(17) -0.0038(16) 0.0041(17)
C5 0.037(2) 0.045(2) 0.0260(17) 0.0001(16) 0.0015(15) -0.0088(17)
C6 0.034(2) 0.032(2) 0.036(2) -0.0097(15) 0.0110(16) -0.0030(15)
C7 0.0286(18) 0.0207(17) 0.0335(18) -0.0015(14) 0.0066(14) 0.0013(14)
C8 0.062(3) 0.070(3) 0.029(2) 0.007(2) 0.0087(19) -0.008(2)
C9 0.0191(16) 0.0246(17) 0.0244(15) -0.0002(13) -0.0007(12) -0.0039(13)
C10 0.0282(19) 0.034(2) 0.0367(19) 0.0117(15) -0.0030(15) -0.0007(15)
C11 0.037(2) 0.050(2) 0.0319(19) 0.0157(17) 0.0006(16) -0.0106(18)
C12 0.032(2) 0.050(2) 0.038(2) -0.0001(18) 0.0097(16) -0.0050(18)
C13 0.030(2) 0.041(2) 0.047(2) 0.0093(17) 0.0100(17) 0.0070(16)
C14 0.0268(19) 0.0240(18) 0.0307(18) 0.0026(13) 0.0027(14) -0.0016(13)
C15 0.0286(18) 0.0249(18) 0.0320(18) -0.0074(14) 0.0015(14) -0.0016(14)
C16 0.033(2) 0.0246(19) 0.057(2) -0.0069(17) 0.0108(17) -0.0037(15)
C17 0.044(3) 0.032(2) 0.073(3) -0.010(2) 0.020(2) 0.0040(18)
C18 0.062(3) 0.028(2) 0.061(3) -0.0156(19) 0.013(2) 0.000(2)
C19 0.052(3) 0.031(2) 0.063(3) -0.016(2) -0.003(2) -0.0127(19)
C20 0.034(2) 0.034(2) 0.056(2) -0.0127(18) -0.0074(18) 0.0001(16)
C21 0.0245(18) 0.040(2) 0.0231(17) 0.0059(14) 0.0046(14) -0.0017(14)
C22 0.035(2) 0.039(2) 0.038(2) 0.0122(16) 0.0005(16) -0.0024(16)
C23 0.051(3) 0.064(3) 0.060(3) 0.035(2) 0.004(2) 0.000(2)
C24 0.076(4) 0.117(5) 0.039(3) 0.042(3) -0.001(2) -0.005(3)
C25 0.079(4) 0.107(5) 0.023(2) 0.008(2) 0.001(2) 0.003(3)
C26 0.043(2) 0.065(3) 0.0256(18) -0.0021(18) 0.0022(16) 0.000(2)
F1 0.0385(12) 0.0545(14) 0.0380(12) -0.0167(10) -0.0027(10) -0.0100(10)
F2 0.0274(12) 0.0527(14) 0.0709(16) -0.0048(12) -0.0137(11) 0.0104(10)
F3 0.0429(13) 0.0675(16) 0.0465(13) 0.0013(12) -0.0015(10) -0.0300(12)
P1 0.0225(4) 0.0213(4) 0.0227(4) -0.0016(3) 0.0004(3) 0.0008(3)
I1 0.03613(14) 0.03001(13) 0.03131(12) -0.00526(9) 0.01280(10) -0.00715(10)
Au1 0.01950(8) 0.01922(8) 0.02303(7) -0.00259(4) 0.00217(5) 0.00094(4)

loop_
_atom_type_symbol
_atom_type_description
_atom_type_scat_dispersion_real
_atom_type_scat_dispersion_imag
_atom_type_scat_source
C C 0.0033 0.0016 'International Tables Vol C Tables 4.2.6.8 and 6.1.1.4'
H H 0.0000 0.0000 'International Tables Vol C Tables 4.2.6.8 and 6.1.1.4'
F F 0.0171 0.0103 'International Tables Vol C Tables 4.2.6.8 and 6.1.1.4'
P P 0.1023 0.0942 'International Tables Vol C Tables 4.2.6.8 and 6.1.1.4'
I I -0.4742 1.8119 'International Tables Vol C Tables 4.2.6.8 and 6.1.1.4'
Au Au -2.0133 8.8022 'International Tables Vol C Tables 4.2.6.8 and 6.1.1.4'

loop_
_geom_angle_atom_site_label_1
_geom_angle_atom_site_label_2
_geom_angle_atom_site_label_3
_geom_angle
F2 C1 F3 105.5(3)
F2 C1 F1 105.8(3)
F3 C1 F1 103.3(3)
F2 C1 Au1 110.6(2)
F3 C1 Au1 116.4(2)
F1 C1 Au1 114.3(2)
C3 C2 C7 119.5(3)
C3 C2 Au1 119.4(2)
C7 C2 Au1 121.0(2)
C2 C3 C4 120.1(3)
C2 C3 H3 120.0
C4 C3 H3 120.0
C5 C4 C3 121.1(3)
C5 C4 H4 119.4
C3 C4 H4 119.4
C4 C5 C6 118.3(3)
C4 C5 C8 121.1(4)
C6 C5 C8 120.6(4)
C7 C6 C5 121.3(3)
C7 C6 H6 119.3
C5 C6 H6 119.3
C6 C7 C2 119.7(3)
C6 C7 H7 120.2
C2 C7 H7 120.2
C5 C8 H8A 109.5
C5 C8 H8B 109.5
H8A C8 H8B 109.5
C5 C8 H8C 109.5
H8A C8 H8C 109.5
H8B C8 H8C 109.5
C14 C9 C10 119.0(3)
C14 C9 P1 122.1(2)
C10 C9 P1 118.9(2)
C11 C10 C9 119.9(3)
C11 C10 H10 120.1
C9 C10 H10 120.1
C12 C11 C10 120.5(3)
C12 C11 H11 119.8
C10 C11 H11 119.8
C13 C12 C11 120.1(4)
C13 C12 H12 120.0
C11 C12 H12 120.0
C12 C13 C14 120.2(4)
C12 C13 H13 119.9
C14 C13 H13 119.9
C9 C14 C13 120.4(3)
C9 C14 H14 119.8
C13 C14 H14 119.8
C20 C15 C16 118.9(3)
C20 C15 P1 120.6(3)
C16 C15 P1 120.6(3)
C17 C16 C15 120.2(4)
C17 C16 H16 119.9
C15 C16 H16 119.9
C18 C17 C16 120.3(4)
C18 C17 H17 119.8
C16 C17 H17 119.8
C19 C18 C17 119.9(4)
C19 C18 H18 120.1
C17 C18 H18 120.1
C18 C19 C20 120.7(4)
C18 C19 H19 119.6
C20 C19 H19 119.6
C19 C20 C15 120.0(4)
C19 C20 H20 120.0
C15 C20 H20 120.0
C22 C21 C26 120.7(3)
C22 C21 P1 118.4(3)
C26 C21 P1 120.9(3)
C21 C22 C23 120.4(4)
C21 C22 H22 119.8
C23 C22 H22 119.8
C24 C23 C22 118.7(5)
C24 C23 H23 120.6
C22 C23 H23 120.6
C25 C24 C23 120.7(4)
C25 C24 H24 119.7
C23 C24 H24 119.7
C24 C25 C26 121.8(5)
C24 C25 H25 119.1
C26 C25 H25 119.1
C21 C26 C25 117.7(4)
C21 C26 H26 121.2
C25 C26 H26 121.2
C21 P1 C15 109.34(16)
C21 P1 C9 106.10(15)
C15 P1 C9 104.32(15)
C21 P1 Au1 111.03(12)
C15 P1 Au1 109.26(11)
C9 P1 Au1 116.45(10)
C2 Au1 C1 85.40(13)
C2 Au1 P1 90.23(9)
C1 Au1 P1 174.85(10)
C2 Au1 I1 174.99(9)
C1 Au1 I1 91.77(10)
P1 Au1 I1 92.39(2)

loop_
_geom_bond_atom_site_label_1
_geom_bond_atom_site_label_2
_geom_bond_distance
C1 F2 1.345(4)
C1 F3 1.349(4)
C1 F1 1.351(4)
C1 Au1 2.082(3)
C2 C3 1.378(4)
C2 C7 1.395(5)
C2 Au1 2.040(3)
C3 C4 1.388(5)
C3 H3 0.9500
C4 C5 1.380(5)
C4 H4 0.9500
C5 C6 1.387(5)
C5 C8 1.512(5)
C6 C7 1.380(5)
C6 H6 0.9500
C7 H7 0.9500
C8 H8A 0.9800
C8 H8B 0.9800
C8 H8C 0.9800
C9 C14 1.384(5)
C9 C10 1.397(4)
C9 P1 1.814(3)
C10 C11 1.375(5)
C10 H10 0.9500
C11 C12 1.380(5)
C11 H11 0.9500
C12 C13 1.366(5)
C12 H12 0.9500
C13 C14 1.384(5)
C13 H13 0.9500
C14 H14 0.9500
C15 C20 1.390(5)
C15 C16 1.393(5)
C15 P1 1.809(3)
C16 C17 1.384(5)
C16 H16 0.9500
C17 C18 1.377(6)
C17 H17 0.9500
C18 C19 1.365(6)
C18 H18 0.9500
C19 C20 1.389(6)
C19 H19 0.9500
C20 H20 0.9500
C21 C22 1.387(5)
C21 C26 1.393(5)
C21 P1 1.808(3)
C22 C23 1.394(5)
C22 H22 0.9500
C23 C24 1.389(7)
C23 H23 0.9500
C24 C25 1.357(8)
C24 H24 0.9500
C25 C26 1.401(6)
C25 H25 0.9500
C26 H26 0.9500
P1 Au1 2.3724(8)
I1 Au1 2.6666(4)
